data_2228470
loop_
_publ_author_name
'Raftery, James'
'Jhaumeer-Laulloo, Sabina'
'Bhowon, Minu G.'
'Chikhooree, Kiran'
'Joule, John A.'

_publ_section_title
;
 <i>N</i>,<i>N</i>'-Bis(3-phenylprop-2-en-1-ylidene)-2,2'-disulfanediyldianiline
;
_journal_coeditor_code NC2202
_journal_issue 12
_journal_name_full 'Acta Crystallographica Section E'
_journal_page_first o3307
_journal_paper_doi 10.1107/S160053681004821X
_journal_volume 66
_journal_year 2010
_chemical_formula_iupac 'C30 H24 N2 S2'
_chemical_formula_moiety 'C30 H24 N2 S2'
_chemical_formula_sum 'C30 H24 N2 S2'
_chemical_formula_weight 476.63
_chemical_melting_point 435
_chemical_name_systematic
;
<i>N</i>,<i>N</i>'-Bis(3-phenylprop-2-en-1-ylidene)-2,2'-disulfanediyldianiline
;
_space_group_IT_number 14
_symmetry_cell_setting monoclinic
_symmetry_space_group_name_Hall '-P 2ybc'
_symmetry_space_group_name_H-M 'P 1 21/c 1'
_atom_sites_solution_hydrogens geom
_atom_sites_solution_primary direct
_atom_sites_solution_secondary difmap
_audit_creation_method SHELXL97
_cell_angle_alpha 90.00
_cell_angle_beta 104.9950(10)
_cell_angle_gamma 90.00
_cell_formula_units_Z 4
_cell_length_a 20.2393(13)
_cell_length_b 9.1593(6)
_cell_length_c 13.5335(8)
_cell_measurement_reflns_used 6928
_cell_measurement_temperature 100(2)
_cell_measurement_theta_max 28.28
_cell_measurement_theta_min 2.4565
_cell_volume 2423.4(3)
_computing_cell_refinement 'SAINT-Plus (Bruker, 2007)'
_computing_data_collection 'SMART (Bruker, 2007)'
_computing_data_reduction 'SAINT-Plus (Bruker, 2007)'
_computing_molecular_graphics 'SHELXTL (Sheldrick, 2008)'
_computing_publication_material 'SHELXTL (Sheldrick, 2008)'
_computing_structure_refinement 'SHELXL97 (Sheldrick, 2008)'
_computing_structure_solution 'SHELXS97 (Sheldrick, 2008)'
_diffrn_ambient_temperature 100(2)
_diffrn_measured_fraction_theta_full 0.999
_diffrn_measured_fraction_theta_max 0.955
_diffrn_measurement_device_type 'Bruker SMART CCD area-detector'
_diffrn_measurement_method 'phi and omega scans'
_diffrn_radiation_monochromator graphite
_diffrn_radiation_source 'fine-focus sealed tube'
_diffrn_radiation_type MoK\a
_diffrn_radiation_wavelength 0.71073
_diffrn_reflns_av_R_equivalents 0.0412
_diffrn_reflns_av_sigmaI/netI 0.0398
_diffrn_reflns_limit_h_max 26
_diffrn_reflns_limit_h_min -26
_diffrn_reflns_limit_k_max 12
_diffrn_reflns_limit_k_min -12
_diffrn_reflns_limit_l_max 17
_diffrn_reflns_limit_l_min -17
_diffrn_reflns_number 20381
_diffrn_reflns_theta_full 25.00
_diffrn_reflns_theta_max 28.27
_diffrn_reflns_theta_min 2.08
_diffrn_standards_decay_% 0
_diffrn_standards_interval_time 0
_diffrn_standards_number 0
_exptl_absorpt_coefficient_mu 0.242
_exptl_absorpt_correction_type none
_exptl_crystal_colour yellow
_exptl_crystal_density_diffrn 1.306
_exptl_crystal_density_method 'not measured'
_exptl_crystal_description block
_exptl_crystal_F_000 1000
_exptl_crystal_size_max 0.35
_exptl_crystal_size_mid 0.31
_exptl_crystal_size_min 0.30
_refine_diff_density_max 0.480
_refine_diff_density_min -0.217
_refine_ls_extinction_method none
_refine_ls_goodness_of_fit_ref 1.076
_refine_ls_hydrogen_treatment constr
_refine_ls_matrix_type full
_refine_ls_number_parameters 307
_refine_ls_number_reflns 5736
_refine_ls_number_restraints 0
_refine_ls_restrained_S_all 1.076
_refine_ls_R_factor_all 0.0559
_refine_ls_R_factor_gt 0.0468
_refine_ls_shift/su_max 0.001
_refine_ls_shift/su_mean 0.000
_refine_ls_structure_factor_coef Fsqd
_refine_ls_weighting_details 'calc w=1/[\s^2^(Fo^2^)+(0.0595P)^2^+0.2559P] where P=(Fo^2^+2Fc^2^)/3'
_refine_ls_weighting_scheme calc
_refine_ls_wR_factor_gt 0.1075
_refine_ls_wR_factor_ref 0.1121
_reflns_number_gt 4962
_reflns_number_total 5736
_reflns_threshold_expression I>2sigma(I)
_cod_data_source_file nc2202.cif
_cod_data_source_block I
_cod_original_sg_symbol_H-M 'P 21/c'
_cod_database_code 2228470
_cod_database_fobs_code 2228470

loop_
_symmetry_equiv_pos_as_xyz
'x, y, z'
'-x, y+1/2, -z+1/2'
'-x, -y, -z'
'x, -y-1/2, z-1/2'

loop_
_atom_site_type_symbol
_atom_site_label
_atom_site_fract_x
_atom_site_fract_y
_atom_site_fract_z
_atom_site_U_iso_or_equiv
_atom_site_adp_type
_atom_site_calc_flag
_atom_site_refinement_flags
_atom_site_occupancy
_atom_site_disorder_assembly
_atom_site_disorder_group
C C1 0.38459(8) 1.25065(18) 0.51729(12) 0.0195(3) Uani d . 1 . .
C C2 0.31992(8) 1.18586(17) 0.48098(12) 0.0180(3) Uani d . 1 . .
C C3 0.26430(9) 1.23904(19) 0.51183(13) 0.0220(3) Uani d . 1 . .
H H3 0.2206 1.1951 0.4875 0.026 Uiso calc R 1 . .
C C4 0.27272(9) 1.3567(2) 0.57839(13) 0.0258(4) Uani d . 1 . .
H H4 0.2347 1.3929 0.5998 0.031 Uiso calc R 1 . .
C C5 0.33636(10) 1.4218(2) 0.61399(13) 0.0275(4) Uani d . 1 . .
H H5 0.3416 1.5029 0.6592 0.033 Uiso calc R 1 . .
C C6 0.39234(9) 1.36868(19) 0.58369(13) 0.0241(4) Uani d . 1 . .
H H6 0.4359 1.4131 0.6084 0.029 Uiso calc R 1 . .
C C7 0.46740(8) 1.24584(19) 0.42592(13) 0.0225(4) Uani d . 1 . .
H H7 0.4539 1.3424 0.4040 0.027 Uiso calc R 1 . .
C C8 0.51906(8) 1.17317(19) 0.38739(13) 0.0227(4) Uani d . 1 . .
H H8 0.5395 1.0863 0.4198 0.027 Uiso calc R 1 . .
C C9 0.53883(8) 1.22549(19) 0.30712(13) 0.0236(4) Uani d . 1 . .
H H9 0.5202 1.3170 0.2809 0.028 Uiso calc R 1 . .
C C10 0.58617(8) 1.15668(19) 0.25538(12) 0.0210(3) Uani d . 1 . .
C C11 0.61820(9) 1.02313(19) 0.28774(13) 0.0227(4) Uani d . 1 . .
H H11 0.6085 0.9733 0.3439 0.027 Uiso calc R 1 . .
C C12 0.66411(9) 0.9628(2) 0.23856(14) 0.0266(4) Uani d . 1 . .
H H12 0.6864 0.8734 0.2622 0.032 Uiso calc R 1 . .
C C13 0.67738(9) 1.03311(19) 0.15495(14) 0.0252(4) Uani d . 1 . .
H H13 0.7087 0.9920 0.1213 0.030 Uiso calc R 1 . .
C C14 0.64471(9) 1.1634(2) 0.12084(13) 0.0251(4) Uani d . 1 . .
H H14 0.6532 1.2108 0.0629 0.030 Uiso calc R 1 . .
C C15 0.59981(9) 1.22491(19) 0.17048(13) 0.0235(4) Uani d . 1 . .
H H15 0.5780 1.3147 0.1466 0.028 Uiso calc R 1 . .
C C16 0.20139(8) 0.85527(17) 0.43037(12) 0.0177(3) Uani d . 1 . .
C C17 0.13867(8) 0.78088(17) 0.39865(12) 0.0184(3) Uani d . 1 . .
C C18 0.11973(8) 0.68668(18) 0.46757(13) 0.0221(4) Uani d . 1 . .
H H18 0.0778 0.6346 0.4471 0.026 Uiso calc R 1 . .
C C19 0.16135(9) 0.66819(19) 0.56546(13) 0.0219(3) Uani d . 1 . .
H H19 0.1476 0.6046 0.6119 0.026 Uiso calc R 1 . .
C C20 0.22306(8) 0.74204(18) 0.59609(13) 0.0209(3) Uani d . 1 . .
H H20 0.2515 0.7293 0.6634 0.025 Uiso calc R 1 . .
C C21 0.24311(8) 0.83474(18) 0.52809(12) 0.0198(3) Uani d . 1 . .
H H21 0.2857 0.8844 0.5487 0.024 Uiso calc R 1 . .
C C22 0.05392(8) 0.72355(18) 0.24995(13) 0.0205(3) Uani d . 1 . .
H H22 0.0494 0.6313 0.2796 0.025 Uiso calc R 1 . .
C C23 0.01189(8) 0.75679(18) 0.14901(13) 0.0208(3) Uani d . 1 . .
H H23 0.0135 0.8526 0.1229 0.025 Uiso calc R 1 . .
C C24 -0.02929(8) 0.65861(19) 0.09061(12) 0.0204(3) Uani d . 1 . .
H H24 -0.0340 0.5676 0.1217 0.025 Uiso calc R 1 . .
C C25 -0.06781(8) 0.67666(18) -0.01621(12) 0.0186(3) Uani d . 1 . .
C C26 -0.10459(8) 0.55894(18) -0.06838(13) 0.0211(3) Uani d . 1 . .
H H26 -0.1060 0.4698 -0.0331 0.025 Uiso calc R 1 . .
C C27 -0.13915(9) 0.56984(19) -0.17104(13) 0.0237(4) Uani d . 1 . .
H H27 -0.1647 0.4892 -0.2051 0.028 Uiso calc R 1 . .
C C28 -0.13637(9) 0.69832(19) -0.22380(13) 0.0238(4) Uani d . 1 . .
H H28 -0.1592 0.7054 -0.2944 0.029 Uiso calc R 1 . .
C C29 -0.09991(8) 0.81704(19) -0.17271(13) 0.0226(4) Uani d . 1 . .
H H29 -0.0979 0.9053 -0.2087 0.027 Uiso calc R 1 . .
C C30 -0.06685(8) 0.80699(18) -0.07039(13) 0.0208(3) Uani d . 1 . .
H H30 -0.0431 0.8894 -0.0360 0.025 Uiso calc R 1 . .
N N1 0.43975(7) 1.18250(16) 0.48865(11) 0.0229(3) Uani d . 1 . .
N N2 0.09713(7) 0.81600(15) 0.30036(10) 0.0201(3) Uani d . 1 . .
S S1 0.31958(2) 1.03606(5) 0.39689(3) 0.02044(11) Uani d . 1 . .
S S2 0.22014(2) 0.97846(5) 0.33968(3) 0.02173(11) Uani d . 1 . .

loop_
_atom_site_aniso_label
_atom_site_aniso_U_11
_atom_site_aniso_U_22
_atom_site_aniso_U_33
_atom_site_aniso_U_12
_atom_site_aniso_U_13
_atom_site_aniso_U_23
C1 0.0200(8) 0.0190(8) 0.0186(8) 0.0010(6) 0.0031(6) 0.0051(6)
C2 0.0228(8) 0.0156(8) 0.0151(7) -0.0010(6) 0.0043(6) 0.0017(6)
C3 0.0215(8) 0.0226(9) 0.0225(8) -0.0004(7) 0.0068(7) 0.0052(7)
C4 0.0299(9) 0.0242(9) 0.0264(9) 0.0043(7) 0.0132(7) 0.0020(7)
C5 0.0382(10) 0.0215(9) 0.0227(9) -0.0001(8) 0.0078(8) -0.0025(7)
C6 0.0252(9) 0.0220(9) 0.0224(9) -0.0041(7) 0.0012(7) 0.0004(7)
C7 0.0190(8) 0.0228(9) 0.0228(9) -0.0013(6) 0.0005(6) 0.0018(7)
C8 0.0163(8) 0.0256(9) 0.0236(9) -0.0007(6) 0.0004(6) 0.0026(7)
C9 0.0207(8) 0.0242(9) 0.0234(9) 0.0006(7) 0.0011(7) 0.0019(7)
C10 0.0166(8) 0.0241(9) 0.0192(8) -0.0030(6) -0.0009(6) -0.0010(7)
C11 0.0240(9) 0.0225(9) 0.0183(8) -0.0016(7) -0.0005(6) 0.0024(7)
C12 0.0262(9) 0.0233(9) 0.0261(9) 0.0031(7) -0.0010(7) -0.0007(7)
C13 0.0224(9) 0.0264(9) 0.0258(9) -0.0007(7) 0.0042(7) -0.0077(7)
C14 0.0253(9) 0.0280(9) 0.0217(9) -0.0050(7) 0.0053(7) -0.0003(7)
C15 0.0223(9) 0.0233(9) 0.0229(9) 0.0003(7) 0.0027(7) 0.0028(7)
C16 0.0209(8) 0.0162(8) 0.0170(8) 0.0002(6) 0.0066(6) 0.0004(6)
C17 0.0186(8) 0.0184(8) 0.0174(8) 0.0018(6) 0.0035(6) -0.0013(6)
C18 0.0194(8) 0.0218(8) 0.0250(9) -0.0020(6) 0.0057(7) -0.0005(7)
C19 0.0235(9) 0.0213(8) 0.0218(8) 0.0008(7) 0.0073(7) 0.0044(7)
C20 0.0220(8) 0.0224(8) 0.0166(8) 0.0053(6) 0.0016(6) 0.0018(6)
C21 0.0185(8) 0.0198(8) 0.0202(8) -0.0010(6) 0.0034(6) -0.0021(6)
C22 0.0210(8) 0.0211(8) 0.0204(8) -0.0016(6) 0.0072(7) 0.0006(7)
C23 0.0205(8) 0.0211(8) 0.0207(8) -0.0008(6) 0.0051(6) 0.0006(6)
C24 0.0199(8) 0.0221(8) 0.0194(8) -0.0019(6) 0.0053(6) 0.0016(6)
C25 0.0145(7) 0.0220(8) 0.0195(8) -0.0002(6) 0.0049(6) -0.0022(6)
C26 0.0204(8) 0.0201(8) 0.0232(8) -0.0021(6) 0.0061(7) 0.0015(7)
C27 0.0226(9) 0.0235(9) 0.0233(9) -0.0035(7) 0.0027(7) -0.0047(7)
C28 0.0218(8) 0.0289(9) 0.0185(8) 0.0022(7) 0.0011(7) -0.0003(7)
C29 0.0207(8) 0.0209(8) 0.0260(9) 0.0023(6) 0.0058(7) 0.0037(7)
C30 0.0162(8) 0.0197(8) 0.0257(9) -0.0016(6) 0.0037(6) -0.0029(7)
N1 0.0183(7) 0.0226(7) 0.0273(8) -0.0009(6) 0.0051(6) 0.0010(6)
N2 0.0190(7) 0.0222(7) 0.0184(7) -0.0008(5) 0.0034(5) -0.0001(6)
S1 0.0206(2) 0.0211(2) 0.0203(2) -0.00339(15) 0.00639(16) -0.00296(16)
S2 0.0230(2) 0.0238(2) 0.0160(2) -0.00575(16) 0.00063(16) 0.00236(16)

loop_
_atom_type_symbol
_atom_type_description
_atom_type_scat_dispersion_real
_atom_type_scat_dispersion_imag
_atom_type_scat_source
C C 0.0033 0.0016 'International Tables Vol C Tables 4.2.6.8 and 6.1.1.4'
H H 0.0000 0.0000 'International Tables Vol C Tables 4.2.6.8 and 6.1.1.4'
N N 0.0061 0.0033 'International Tables Vol C Tables 4.2.6.8 and 6.1.1.4'
S S 0.1246 0.1234 'International Tables Vol C Tables 4.2.6.8 and 6.1.1.4'

loop_
_geom_angle_atom_site_label_1
_geom_angle_atom_site_label_2
_geom_angle_atom_site_label_3
_geom_angle_site_symmetry_1
_geom_angle_site_symmetry_3
_geom_angle
_geom_angle_publ_flag
C6 C1 C2 . . 119.62(15) ?
C6 C1 N1 . . 123.68(15) ?
C2 C1 N1 . . 116.53(15) ?
C3 C2 C1 . . 120.12(15) ?
C3 C2 S1 . . 126.42(13) ?
C1 C2 S1 . . 113.46(12) ?
C4 C3 C2 . . 119.72(16) ?
C4 C3 H3 . . 120.1 ?
C2 C3 H3 . . 120.1 ?
C3 C4 C5 . . 120.45(16) ?
C3 C4 H4 . . 119.8 ?
C5 C4 H4 . . 119.8 ?
C4 C5 C6 . . 120.11(16) ?
C4 C5 H5 . . 119.9 ?
C6 C5 H5 . . 119.9 ?
C1 C6 C5 . . 119.98(16) ?
C1 C6 H6 . . 120.0 ?
C5 C6 H6 . . 120.0 ?
N1 C7 C8 . . 121.00(16) ?
N1 C7 H7 . . 119.5 ?
C8 C7 H7 . . 119.5 ?
C9 C8 C7 . . 121.56(16) ?
C9 C8 H8 . . 119.2 ?
C7 C8 H8 . . 119.2 ?
C8 C9 C10 . . 127.03(16) ?
C8 C9 H9 . . 116.5 ?
C10 C9 H9 . . 116.5 ?
C15 C10 C11 . . 118.30(16) ?
C15 C10 C9 . . 119.53(15) ?
C11 C10 C9 . . 122.17(15) ?
C12 C11 C10 . . 120.67(16) ?
C12 C11 H11 . . 119.7 ?
C10 C11 H11 . . 119.7 ?
C13 C12 C11 . . 120.05(16) ?
C13 C12 H12 . . 120.0 ?
C11 C12 H12 . . 120.0 ?
C14 C13 C12 . . 119.71(17) ?
C14 C13 H13 . . 120.1 ?
C12 C13 H13 . . 120.1 ?
C15 C14 C13 . . 120.45(16) ?
C15 C14 H14 . . 119.8 ?
C13 C14 H14 . . 119.8 ?
C14 C15 C10 . . 120.80(16) ?
C14 C15 H15 . . 119.6 ?
C10 C15 H15 . . 119.6 ?
C21 C16 C17 . . 120.31(14) ?
C21 C16 S2 . . 123.95(12) ?
C17 C16 S2 . . 115.69(12) ?
C18 C17 C16 . . 118.56(15) ?
C18 C17 N2 . . 124.75(15) ?
C16 C17 N2 . . 116.54(14) ?
C19 C18 C17 . . 120.73(15) ?
C19 C18 H18 . . 119.6 ?
C17 C18 H18 . . 119.6 ?
C18 C19 C20 . . 120.31(15) ?
C18 C19 H19 . . 119.8 ?
C20 C19 H19 . . 119.8 ?
C19 C20 C21 . . 119.72(15) ?
C19 C20 H20 . . 120.1 ?
C21 C20 H20 . . 120.1 ?
C16 C21 C20 . . 120.36(15) ?
C16 C21 H21 . . 119.8 ?
C20 C21 H21 . . 119.8 ?
N2 C22 C23 . . 121.28(15) ?
N2 C22 H22 . . 119.4 ?
C23 C22 H22 . . 119.4 ?
C24 C23 C22 . . 122.86(16) ?
C24 C23 H23 . . 118.6 ?
C22 C23 H23 . . 118.6 ?
C23 C24 C25 . . 126.82(16) ?
C23 C24 H24 . . 116.6 ?
C25 C24 H24 . . 116.6 ?
C26 C25 C30 . . 118.10(15) ?
C26 C25 C24 . . 119.41(15) ?
C30 C25 C24 . . 122.43(15) ?
C27 C26 C25 . . 121.07(16) ?
C27 C26 H26 . . 119.5 ?
C25 C26 H26 . . 119.5 ?
C28 C27 C26 . . 119.99(16) ?
C28 C27 H27 . . 120.0 ?
C26 C27 H27 . . 120.0 ?
C27 C28 C29 . . 119.62(16) ?
C27 C28 H28 . . 120.2 ?
C29 C28 H28 . . 120.2 ?
C30 C29 C28 . . 120.28(16) ?
C30 C29 H29 . . 119.9 ?
C28 C29 H29 . . 119.9 ?
C29 C30 C25 . . 120.91(15) ?
C29 C30 H30 . . 119.5 ?
C25 C30 H30 . . 119.5 ?
C7 N1 C1 . . 119.70(15) ?
C22 N2 C17 . . 120.57(14) ?
C2 S1 S2 . . 106.46(6) ?
C16 S2 S1 . . 105.61(6) ?

loop_
_geom_bond_atom_site_label_1
_geom_bond_atom_site_label_2
_geom_bond_site_symmetry_2
_geom_bond_distance
_geom_bond_publ_flag
C1 C6 . 1.388(2) ?
C1 C2 . 1.405(2) ?
C1 N1 . 1.418(2) ?
C2 C3 . 1.386(2) ?
C2 S1 . 1.7815(16) ?
C3 C4 . 1.386(2) ?
C3 H3 . 0.9500 ?
C4 C5 . 1.388(3) ?
C4 H4 . 0.9500 ?
C5 C6 . 1.389(2) ?
C5 H5 . 0.9500 ?
C6 H6 . 0.9500 ?
C7 N1 . 1.271(2) ?
C7 C8 . 1.446(2) ?
C7 H7 . 0.9500 ?
C8 C9 . 1.340(2) ?
C8 H8 . 0.9500 ?
C9 C10 . 1.467(2) ?
C9 H9 . 0.9500 ?
C10 C15 . 1.397(2) ?
C10 C11 . 1.400(2) ?
C11 C12 . 1.390(2) ?
C11 H11 . 0.9500 ?
C12 C13 . 1.387(3) ?
C12 H12 . 0.9500 ?
C13 C14 . 1.384(2) ?
C13 H13 . 0.9500 ?
C14 C15 . 1.382(2) ?
C14 H14 . 0.9500 ?
C15 H15 . 0.9500 ?
C16 C21 . 1.386(2) ?
C16 C17 . 1.406(2) ?
C16 S2 . 1.7790(16) ?
C17 C18 . 1.395(2) ?
C17 N2 . 1.415(2) ?
C18 C19 . 1.384(2) ?
C18 H18 . 0.9500 ?
C19 C20 . 1.386(2) ?
C19 H19 . 0.9500 ?
C20 C21 . 1.388(2) ?
C20 H20 . 0.9500 ?
C21 H21 . 0.9500 ?
C22 N2 . 1.280(2) ?
C22 C23 . 1.443(2) ?
C22 H22 . 0.9500 ?
C23 C24 . 1.337(2) ?
C23 H23 . 0.9500 ?
C24 C25 . 1.463(2) ?
C24 H24 . 0.9500 ?
C25 C26 . 1.394(2) ?
C25 C30 . 1.404(2) ?
C26 C27 . 1.388(2) ?
C26 H26 . 0.9500 ?
C27 C28 . 1.385(2) ?
C27 H27 . 0.9500 ?
C28 C29 . 1.393(2) ?
C28 H28 . 0.9500 ?
C29 C30 . 1.376(2) ?
C29 H29 . 0.9500 ?
C30 H30 . 0.9500 ?
S1 S2 . 2.0302(6) ?

loop_
_geom_torsion_atom_site_label_1
_geom_torsion_atom_site_label_2
_geom_torsion_atom_site_label_3
_geom_torsion_atom_site_label_4
_geom_torsion_site_symmetry_1
_geom_torsion_site_symmetry_2
_geom_torsion_site_symmetry_3
_geom_torsion_site_symmetry_4
_geom_torsion
_geom_torsion_publ_flag
C6 C1 C2 C3 . . . . -0.4(2) ?
N1 C1 C2 C3 . . . . 175.08(15) ?
C6 C1 C2 S1 . . . . -179.93(12) ?
N1 C1 C2 S1 . . . . -4.46(19) ?
C1 C2 C3 C4 . . . . 0.2(2) ?
S1 C2 C3 C4 . . . . 179.67(13) ?
C2 C3 C4 C5 . . . . 0.2(3) ?
C3 C4 C5 C6 . . . . -0.5(3) ?
C2 C1 C6 C5 . . . . 0.1(2) ?
N1 C1 C6 C5 . . . . -174.99(16) ?
C4 C5 C6 C1 . . . . 0.3(3) ?
N1 C7 C8 C9 . . . . 166.62(17) ?
C7 C8 C9 C10 . . . . -174.57(16) ?
C8 C9 C10 C15 . . . . 178.26(17) ?
C8 C9 C10 C11 . . . . -1.3(3) ?
C15 C10 C11 C12 . . . . 2.1(2) ?
C9 C10 C11 C12 . . . . -178.36(16) ?
C10 C11 C12 C13 . . . . -1.6(3) ?
C11 C12 C13 C14 . . . . 0.0(3) ?
C12 C13 C14 C15 . . . . 1.0(3) ?
C13 C14 C15 C10 . . . . -0.5(3) ?
C11 C10 C15 C14 . . . . -1.1(2) ?
C9 C10 C15 C14 . . . . 179.36(15) ?
C21 C16 C17 C18 . . . . 0.0(2) ?
S2 C16 C17 C18 . . . . -177.67(12) ?
C21 C16 C17 N2 . . . . 175.68(14) ?
S2 C16 C17 N2 . . . . -1.99(19) ?
C16 C17 C18 C19 . . . . 0.8(2) ?
N2 C17 C18 C19 . . . . -174.51(15) ?
C17 C18 C19 C20 . . . . -0.8(3) ?
C18 C19 C20 C21 . . . . -0.1(3) ?
C17 C16 C21 C20 . . . . -0.8(2) ?
S2 C16 C21 C20 . . . . 176.64(12) ?
C19 C20 C21 C16 . . . . 0.9(2) ?
N2 C22 C23 C24 . . . . 173.89(16) ?
C22 C23 C24 C25 . . . . -172.68(15) ?
C23 C24 C25 C26 . . . . 175.30(16) ?
C23 C24 C25 C30 . . . . -1.8(3) ?
C30 C25 C26 C27 . . . . 0.2(2) ?
C24 C25 C26 C27 . . . . -177.00(15) ?
C25 C26 C27 C28 . . . . 1.2(3) ?
C26 C27 C28 C29 . . . . -1.3(3) ?
C27 C28 C29 C30 . . . . -0.1(3) ?
C28 C29 C30 C25 . . . . 1.5(2) ?
C26 C25 C30 C29 . . . . -1.6(2) ?
C24 C25 C30 C29 . . . . 175.55(15) ?
C8 C7 N1 C1 . . . . -173.79(15) ?
C6 C1 N1 C7 . . . . -74.5(2) ?
C2 C1 N1 C7 . . . . 110.26(18) ?
C23 C22 N2 C17 . . . . -179.07(15) ?
C18 C17 N2 C22 . . . . -30.3(2) ?
C16 C17 N2 C22 . . . . 154.31(15) ?
C3 C2 S1 S2 . . . . 8.01(16) ?
C1 C2 S1 S2 . . . . -172.48(10) ?
C21 C16 S2 S1 . . . . 13.04(15) ?
C17 C16 S2 S1 . . . . -169.38(11) ?
C2 S1 S2 C16 . . . . -86.14(8) ?

loop_
_cod_related_entry_id
_cod_related_entry_database
_cod_related_entry_code
1 ChemSpider 26231246
